data_1507453
loop_
_publ_author_name
'Dai, Wei-Min'
'Yeung, Kelly Ka Yim'
'Liu, Jin-Teng'
'Zhang, Ye'
'Williams, Ian D.'

_publ_section_title
;
 A Novel Class of Nonbiaryl Atropisomeric P,O-Ligands for
 Palladium-Catalyzed Asymmetric Allylic Alkylation&#x2020;
;
_journal_issue 9
_journal_name_full 'Organic Letters'
_journal_page_first 1615
_journal_paper_doi 10.1021/ol0258233
_journal_volume 4
_journal_year 2002
_chemical_formula_sum 'C30 H32 N O2 P'
_chemical_formula_weight 469.54
_chemical_name_systematic
;
  ?
;
_space_group_IT_number 4
_symmetry_cell_setting monoclinic
_symmetry_space_group_name_Hall 'P 2yb'
_symmetry_space_group_name_H-M 'P 1 21 1'
_atom_sites_solution_hydrogens geom
_atom_sites_solution_primary direct
_atom_sites_solution_secondary difmap
_audit_creation_method SHELXL-97
_cell_angle_alpha 90.00
_cell_angle_beta 95.296(3)
_cell_angle_gamma 90.00
_cell_formula_units_Z 2
_cell_length_a 7.5807(10)
_cell_length_b 15.193(2)
_cell_length_c 11.4579(14)
_cell_measurement_reflns_used 1414
_cell_measurement_temperature 293(2)
_cell_measurement_theta_max 22.20
_cell_measurement_theta_min 2.68
_cell_volume 1314.0(3)
_computing_cell_refinement 'Bruker SMART'
_computing_data_collection 'Bruker SMART'
_computing_data_reduction 'Bruker SAINT'
_computing_molecular_graphics 'Bruker SHELXTL'
_computing_publication_material 'Bruker SHELXTL'
_computing_structure_refinement 'SHELXL-97 (Sheldrick, 1997)'
_computing_structure_solution 'SHELXS-97 (Sheldrick, 1990)'
_diffrn_ambient_temperature 293(2)
_diffrn_measured_fraction_theta_full 0.982
_diffrn_measured_fraction_theta_max 0.982
_diffrn_measurement_device_type 'Bruker APEX CCD area detector'
_diffrn_measurement_method 'phi and omega scans'
_diffrn_radiation_monochromator graphite
_diffrn_radiation_source 'fine-focus sealed tube'
_diffrn_radiation_type MoK\a
_diffrn_radiation_wavelength 0.71073
_diffrn_reflns_av_R_equivalents 0.0237
_diffrn_reflns_av_sigmaI/netI 0.0629
_diffrn_reflns_limit_h_max 9
_diffrn_reflns_limit_h_min -9
_diffrn_reflns_limit_k_max 19
_diffrn_reflns_limit_k_min -19
_diffrn_reflns_limit_l_max 14
_diffrn_reflns_limit_l_min -8
_diffrn_reflns_number 7871
_diffrn_reflns_theta_full 27.54
_diffrn_reflns_theta_max 27.54
_diffrn_reflns_theta_min 1.78
_exptl_absorpt_coefficient_mu 0.131
_exptl_absorpt_correction_type empirical
_exptl_absorpt_process_details 'SADABS v 2.03'
_exptl_crystal_colour Colourless
_exptl_crystal_density_diffrn 1.187
_exptl_crystal_density_meas 0
_exptl_crystal_density_method 'not measured'
_exptl_crystal_description Block
_exptl_crystal_F_000 500
_exptl_crystal_size_max 0.3
_exptl_crystal_size_mid 0.3
_exptl_crystal_size_min 0.2
_refine_diff_density_max 0.276
_refine_diff_density_min -0.163
_refine_diff_density_rms 0.034
_refine_ls_abs_structure_details 'Flack H D (1983), Acta Cryst. A39, 876-881'
_refine_ls_abs_structure_Flack -0.01(9)
_refine_ls_extinction_method none
_refine_ls_goodness_of_fit_ref 1.007
_refine_ls_hydrogen_treatment mixed
_refine_ls_matrix_type full
_refine_ls_number_parameters 307
_refine_ls_number_reflns 5581
_refine_ls_number_restraints 1
_refine_ls_restrained_S_all 1.007
_refine_ls_R_factor_all 0.0775
_refine_ls_R_factor_gt 0.0491
_refine_ls_shift/su_max 0.000
_refine_ls_shift/su_mean 0.000
_refine_ls_structure_factor_coef Fsqd
_refine_ls_weighting_details 'calc w=1/[\s^2^(Fo^2^)+(0.0350P)^2^+0.0000P] where P=(Fo^2^+2Fc^2^)/3'
_refine_ls_weighting_scheme calc
_refine_ls_wR_factor_gt 0.0855
_refine_ls_wR_factor_ref 0.0955
_reflns_number_gt 4070
_reflns_number_total 5581
_reflns_threshold_expression >2sigma(I)
_cod_data_source_file ol0258233_s2.cif
_cod_data_source_block dai12
_cod_depositor_comments
;
The following automatic conversions were performed:

'_symmetry_cell_setting' value 'Monoclinic' changed to 'monoclinic'
according to /home/saulius/struct/CIF-dictionaries/cif_core.dic
dictionary named 'cif_core.dic' version 2.4.1 from
2010-06-29.

'_exptl_absorpt_correction_type' value 'Empirical'
changed to 'empirical' according to
/home/saulius/struct/CIF-dictionaries/cif_core.dic dictionary named
'cif_core.dic' version 2.4.1 from 2010-06-29.

Automatic conversion script
Id: cif_fix_values 1715 2011-07-08 13:25:40Z adriana 
;
_cod_original_sg_symbol_H-M P2(1)
_cod_database_code 1507453

loop_
_symmetry_equiv_pos_as_xyz
'x, y, z'
'-x, y+1/2, -z'

loop_
_atom_site_label
_atom_site_type_symbol
_atom_site_fract_x
_atom_site_fract_y
_atom_site_fract_z
_atom_site_U_iso_or_equiv
_atom_site_adp_type
_atom_site_occupancy
_atom_site_symmetry_multiplicity
_atom_site_calc_flag
_atom_site_refinement_flags
P1 P 0.78586(8) 0.32278(5) 0.78531(5) 0.04045(17) Uani 1 1 d .
O1 O 0.6793(2) 0.46331(11) 0.57764(15) 0.0469(5) Uani 1 1 d .
O2 O 0.6574(3) 0.40298(12) 0.32964(15) 0.0597(6) Uani 1 1 d .
N1 N 0.9459(2) 0.41441(12) 0.52995(16) 0.0357(5) Uani 1 1 d .
C1 C 0.7019(3) 0.31050(16) 0.54529(18) 0.0326(5) Uani 1 1 d .
C2 C 0.6248(3) 0.27240(16) 0.4380(2) 0.0361(6) Uani 1 1 d .
C3 C 0.6048(3) 0.3170(2) 0.3282(2) 0.0415(6) Uani 1 1 d .
C4 C 0.5322(4) 0.27595(19) 0.2292(2) 0.0521(7) Uani 1 1 d .
H4A H 0.5204 0.3063 0.1585 0.063 Uiso 1 1 calc R
C5 C 0.4759(4) 0.1892(2) 0.2334(3) 0.0594(8) Uani 1 1 d .
H5A H 0.4282 0.1618 0.1650 0.071 Uiso 1 1 calc R
C6 C 0.4891(4) 0.14385(19) 0.3352(2) 0.0524(7) Uani 1 1 d .
H6A H 0.4511 0.0857 0.3365 0.063 Uiso 1 1 calc R
C7 C 0.5608(3) 0.18466(16) 0.4400(2) 0.0391(6) Uani 1 1 d .
C8 C 0.5678(3) 0.13971(17) 0.5479(2) 0.0444(6) Uani 1 1 d .
H8A H 0.5290 0.0817 0.5492 0.053 Uiso 1 1 calc R
C9 C 0.6292(3) 0.17868(16) 0.6492(2) 0.0434(6) Uani 1 1 d .
H9A H 0.6258 0.1485 0.7195 0.052 Uiso 1 1 calc R
C10 C 0.6996(3) 0.26591(16) 0.6498(2) 0.0371(6) Uani 1 1 d .
C11 C 0.7754(3) 0.40320(16) 0.55037(19) 0.0348(6) Uani 1 1 d .
C12 C 0.6022(5) 0.4567(2) 0.2336(3) 0.0784(10) Uani 1 1 d .
H12A H 0.6492 0.5149 0.2468 0.118 Uiso 1 1 calc R
H12B H 0.4752 0.4592 0.2245 0.118 Uiso 1 1 calc R
H12C H 0.6446 0.4326 0.1639 0.118 Uiso 1 1 calc R
C13 C 1.0599(3) 0.34100(17) 0.4991(2) 0.0509(7) Uani 1 1 d .
H13A H 0.9872 0.2876 0.4967 0.061 Uiso 1 1 calc R
C14 C 1.1219(5) 0.3525(3) 0.3782(3) 0.0847(11) Uani 1 1 d .
H14A H 1.0211 0.3605 0.3220 0.127 Uiso 1 1 calc R
H14B H 1.1863 0.3011 0.3581 0.127 Uiso 1 1 calc R
H14C H 1.1975 0.4031 0.3777 0.127 Uiso 1 1 calc R
C15 C 1.2133(3) 0.3265(3) 0.5923(3) 0.0794(9) Uani 1 1 d .
H15A H 1.1682 0.3186 0.6672 0.119 Uiso 1 1 calc R
H15B H 1.2903 0.3768 0.5953 0.119 Uiso 1 1 calc R
H15C H 1.2783 0.2751 0.5733 0.119 Uiso 1 1 calc R
C16 C 1.0274(3) 0.50274(17) 0.5409(2) 0.0470(7) Uani 1 1 d .
H16A H 1.1510 0.4956 0.5240 0.056 Uiso 1 1 calc R
C17 C 1.0326(4) 0.5396(2) 0.6640(3) 0.0707(9) Uani 1 1 d .
H17A H 1.0872 0.4976 0.7186 0.106 Uiso 1 1 calc R
H17B H 0.9141 0.5513 0.6828 0.106 Uiso 1 1 calc R
H17C H 1.0999 0.5932 0.6687 0.106 Uiso 1 1 calc R
C18 C 0.9430(4) 0.5661(2) 0.4494(3) 0.0689(9) Uani 1 1 d .
H18A H 0.9432 0.5402 0.3730 0.103 Uiso 1 1 calc R
H18B H 1.0093 0.6200 0.4520 0.103 Uiso 1 1 calc R
H18C H 0.8233 0.5781 0.4654 0.103 Uiso 1 1 calc R
C21 C 0.5807(3) 0.35176(17) 0.8496(2) 0.0420(6) Uani 1 1 d .
C22 C 0.5443(4) 0.4400(2) 0.8628(2) 0.0609(8) Uani 1 1 d .
H22A H 0.6222 0.4819 0.8380 0.073 Uiso 1 1 calc R
C23 C 0.3937(5) 0.4673(3) 0.9122(3) 0.0794(10) Uani 1 1 d .
H23A H 0.3705 0.5270 0.9198 0.095 Uiso 1 1 calc R
C24 C 0.2790(4) 0.4062(3) 0.9498(3) 0.0743(10) Uani 1 1 d .
H24A H 0.1785 0.4245 0.9838 0.089 Uiso 1 1 calc R
C25 C 0.3115(3) 0.3184(3) 0.9377(2) 0.0657(8) Uani 1 1 d .
H25A H 0.2329 0.2770 0.9627 0.079 Uiso 1 1 calc R
C26 C 0.4616(3) 0.2914(2) 0.8880(2) 0.0550(7) Uani 1 1 d .
H26A H 0.4832 0.2315 0.8802 0.066 Uiso 1 1 calc R
C31 C 0.8685(3) 0.23269(18) 0.8816(2) 0.0423(6) Uani 1 1 d .
C32 C 0.9640(4) 0.1635(2) 0.8421(3) 0.0650(8) Uani 1 1 d .
H32A H 0.9770 0.1584 0.7624 0.078 Uiso 1 1 calc R
C33 C 1.0406(4) 0.1016(2) 0.9191(3) 0.0764(10) Uani 1 1 d .
H33A H 1.1008 0.0541 0.8905 0.092 Uiso 1 1 calc R
C34 C 1.0290(4) 0.1094(2) 1.0373(3) 0.0740(10) Uani 1 1 d .
H34A H 1.0817 0.0678 1.0890 0.089 Uiso 1 1 calc R
C35 C 0.9397(4) 0.1786(2) 1.0779(3) 0.0715(10) Uani 1 1 d .
H35A H 0.9323 0.1851 1.1581 0.086 Uiso 1 1 calc R
C36 C 0.8601(4) 0.2392(2) 1.0014(2) 0.0565(8) Uani 1 1 d .
H36A H 0.7987 0.2860 1.0309 0.068 Uiso 1 1 calc R

loop_
_atom_site_aniso_label
_atom_site_aniso_U_11
_atom_site_aniso_U_22
_atom_site_aniso_U_33
_atom_site_aniso_U_23
_atom_site_aniso_U_13
_atom_site_aniso_U_12
P1 0.0399(3) 0.0465(4) 0.0347(3) 0.0024(4) 0.0024(2) -0.0030(4)
O1 0.0433(11) 0.0397(11) 0.0590(12) -0.0023(9) 0.0108(9) 0.0060(8)
O2 0.0773(14) 0.0555(13) 0.0429(11) 0.0124(10) -0.0131(9) -0.0196(11)
N1 0.0341(11) 0.0370(12) 0.0368(11) -0.0020(9) 0.0070(8) -0.0032(9)
C1 0.0273(11) 0.0375(15) 0.0332(12) 0.0008(11) 0.0045(9) 0.0020(11)
C2 0.0301(12) 0.0410(14) 0.0375(14) -0.0016(11) 0.0050(10) 0.0008(11)
C3 0.0380(13) 0.0446(16) 0.0419(14) 0.0019(14) 0.0038(10) -0.0022(13)
C4 0.0591(17) 0.0616(19) 0.0350(15) -0.0023(13) 0.0012(12) -0.0047(15)
C5 0.067(2) 0.066(2) 0.0446(18) -0.0162(16) 0.0010(14) -0.0135(17)
C6 0.0576(17) 0.0445(17) 0.0547(18) -0.0118(15) 0.0030(13) -0.0107(14)
C7 0.0363(14) 0.0368(15) 0.0444(16) -0.0032(12) 0.0037(11) -0.0021(11)
C8 0.0424(15) 0.0353(15) 0.0548(17) -0.0003(13) 0.0013(12) -0.0055(12)
C9 0.0450(15) 0.0417(16) 0.0436(15) 0.0118(12) 0.0044(12) -0.0037(12)
C10 0.0334(13) 0.0403(15) 0.0375(14) -0.0005(12) 0.0032(10) -0.0009(11)
C11 0.0386(14) 0.0370(15) 0.0285(12) -0.0004(11) 0.0018(10) 0.0031(12)
C12 0.106(3) 0.066(2) 0.060(2) 0.0209(18) -0.0081(19) -0.014(2)
C13 0.0404(14) 0.0490(19) 0.0651(18) -0.0093(14) 0.0155(13) -0.0010(12)
C14 0.080(2) 0.102(3) 0.077(2) -0.016(2) 0.0305(18) 0.011(2)
C15 0.0456(16) 0.092(2) 0.100(2) 0.009(3) 0.0041(15) 0.016(2)
C16 0.0428(15) 0.0494(17) 0.0490(16) -0.0013(13) 0.0057(12) -0.0140(13)
C17 0.077(2) 0.069(2) 0.065(2) -0.0193(17) 0.0005(16) -0.0196(18)
C18 0.082(2) 0.054(2) 0.071(2) 0.0124(17) 0.0077(17) -0.0180(17)
C21 0.0409(14) 0.0498(18) 0.0342(13) 0.0015(11) -0.0029(11) 0.0022(12)
C22 0.064(2) 0.062(2) 0.0574(19) 0.0058(15) 0.0086(15) 0.0085(16)
C23 0.082(3) 0.077(3) 0.080(2) -0.004(2) 0.016(2) 0.026(2)
C24 0.0502(19) 0.113(3) 0.060(2) 0.004(2) 0.0054(16) 0.027(2)
C25 0.0409(15) 0.096(3) 0.0593(18) 0.005(2) 0.0026(12) -0.0044(19)
C26 0.0453(16) 0.0607(19) 0.0587(18) -0.0006(14) 0.0027(13) -0.0014(14)
C31 0.0352(14) 0.0537(17) 0.0376(14) 0.0039(13) 0.0016(11) -0.0014(12)
C32 0.070(2) 0.078(2) 0.0464(17) 0.0005(16) 0.0003(15) 0.0179(18)
C33 0.077(2) 0.075(2) 0.075(3) 0.001(2) -0.0063(18) 0.0296(19)
C34 0.068(2) 0.081(3) 0.071(2) 0.0313(19) -0.0053(18) 0.0115(19)
C35 0.068(2) 0.101(3) 0.0447(18) 0.0217(18) 0.0052(15) 0.013(2)
C36 0.0546(18) 0.072(2) 0.0432(16) 0.0051(15) 0.0045(13) 0.0136(15)

loop_
_atom_type_symbol
_atom_type_description
_atom_type_scat_dispersion_real
_atom_type_scat_dispersion_imag
_atom_type_scat_source
C C 0.0033 0.0016 'International Tables Vol C Tables 4.2.6.8 and 6.1.1.4'
H H 0.0000 0.0000 'International Tables Vol C Tables 4.2.6.8 and 6.1.1.4'
N N 0.0061 0.0033 'International Tables Vol C Tables 4.2.6.8 and 6.1.1.4'
O O 0.0106 0.0060 'International Tables Vol C Tables 4.2.6.8 and 6.1.1.4'
P P 0.1023 0.0942 'International Tables Vol C Tables 4.2.6.8 and 6.1.1.4'

loop_
_geom_angle_atom_site_label_1
_geom_angle_atom_site_label_2
_geom_angle_atom_site_label_3
_geom_angle
C31 P1 C21 101.12(11)
C31 P1 C10 103.43(12)
C21 P1 C10 101.70(11)
C3 O2 C12 118.8(2)
C11 N1 C13 122.7(2)
C11 N1 C16 120.1(2)
C13 N1 C16 117.21(19)
C10 C1 C2 120.7(2)
C10 C1 C11 117.29(19)
C2 C1 C11 121.9(2)
C7 C2 C3 116.9(2)
C7 C2 C1 118.6(2)
C3 C2 C1 124.5(2)
C4 C3 O2 122.8(2)
C4 C3 C2 121.2(3)
O2 C3 C2 115.9(2)
C3 C4 C5 120.4(3)
C6 C5 C4 121.0(3)
C5 C6 C7 120.1(3)
C8 C7 C6 120.8(2)
C8 C7 C2 119.0(2)
C6 C7 C2 120.2(2)
C9 C8 C7 121.7(2)
C8 C9 C10 120.7(2)
C1 C10 C9 119.2(2)
C1 C10 P1 118.01(18)
C9 C10 P1 122.82(19)
O1 C11 N1 123.6(2)
O1 C11 C1 118.5(2)
N1 C11 C1 117.9(2)
N1 C13 C14 111.8(2)
N1 C13 C15 111.6(2)
C14 C13 C15 112.2(2)
N1 C16 C17 112.9(2)
N1 C16 C18 111.7(2)
C17 C16 C18 112.4(2)
C22 C21 C26 117.7(2)
C22 C21 P1 117.5(2)
C26 C21 P1 124.7(2)
C21 C22 C23 121.1(3)
C24 C23 C22 119.9(3)
C25 C24 C23 120.3(3)
C24 C25 C26 119.7(3)
C25 C26 C21 121.3(3)
C32 C31 C36 117.1(2)
C32 C31 P1 122.23(19)
C36 C31 P1 120.0(2)
C31 C32 C33 120.8(3)
C34 C33 C32 120.8(3)
C35 C34 C33 119.1(3)
C34 C35 C36 120.3(3)
C35 C36 C31 121.9(3)

loop_
_geom_bond_atom_site_label_1
_geom_bond_atom_site_label_2
_geom_bond_distance
P1 C31 1.832(3)
P1 C21 1.835(2)
P1 C10 1.844(2)
O1 C11 1.227(3)
O2 C3 1.366(3)
O2 C12 1.402(3)
N1 C11 1.345(3)
N1 C13 1.474(3)
N1 C16 1.478(3)
C1 C10 1.377(3)
C1 C2 1.434(3)
C1 C11 1.514(3)
C2 C7 1.419(3)
C2 C3 1.424(3)
C3 C4 1.365(3)
C4 C5 1.388(4)
C5 C6 1.351(4)
C6 C7 1.414(3)
C7 C8 1.409(3)
C8 C9 1.348(3)
C9 C10 1.428(3)
C13 C14 1.513(4)
C13 C15 1.520(4)
C16 C17 1.514(4)
C16 C18 1.520(4)
C21 C22 1.380(4)
C21 C26 1.387(3)
C22 C23 1.383(4)
C23 C24 1.368(5)
C24 C25 1.366(5)
C25 C26 1.380(4)
C31 C32 1.377(4)
C31 C36 1.383(3)
C32 C33 1.381(4)
C33 C34 1.371(4)
C34 C35 1.356(5)
C35 C36 1.372(4)

loop_
_cod_related_entry_id
_cod_related_entry_database
_cod_related_entry_code
1 ChemSpider 9446356
